data_7110208
loop_
_publ_author_name
'Yu Peng'
'Xiao-Bo Xu'
'Jian Xiao'
'Ya-Wen Wang'

_publ_section_title
;
 Nickel-mediated stereocontrolled synthesis of spiroketals via tandem
 cyclization-coupling of beta-bromo ketals and aryl iodides
;
_journal_name_full Chem.Commun.
_journal_page_first 472
_journal_paper_doi 10.1039/c3cc47780k
_journal_volume 50
_journal_year 2014
_chemical_formula_sum 'C23 H28 O5'
_chemical_formula_weight 384.45
_chemical_name_systematic
; 
 ? 
;
_space_group_IT_number 2
_symmetry_cell_setting triclinic
_symmetry_space_group_name_Hall '-P 1'
_symmetry_space_group_name_H-M 'P -1'
_atom_sites_solution_hydrogens geom
_atom_sites_solution_primary direct
_atom_sites_solution_secondary difmap
_audit_creation_method SHELXL-97
_cell_angle_alpha 83.80(2)
_cell_angle_beta 83.37(2)
_cell_angle_gamma 76.77(2)
_cell_formula_units_Z 2
_cell_length_a 6.143(14)
_cell_length_b 8.81(2)
_cell_length_c 19.64(4)
_cell_measurement_reflns_used 1162
_cell_measurement_temperature 296(2)
_cell_measurement_theta_max 21.89
_cell_measurement_theta_min 2.38
_cell_volume 1024(4)
_computing_cell_refinement 'Bruker SAINT'
_computing_data_collection 'Bruker APEX2'
_computing_data_reduction 'Bruker SAINT'
_computing_molecular_graphics 'Bruker SHELXTL'
_computing_publication_material 'Bruker SHELXTL'
_computing_structure_refinement 'SHELXL-97 (Sheldrick, 2008)'
_computing_structure_solution 'SHELXS-97 (Sheldrick, 2008)'
_diffrn_ambient_temperature 296(2)
_diffrn_measured_fraction_theta_full 0.967
_diffrn_measured_fraction_theta_max 0.967
_diffrn_measurement_device_type 'Bruker APEX-II CCD'
_diffrn_measurement_method '\f and \w scans'
_diffrn_radiation_monochromator graphite
_diffrn_radiation_source 'fine-focus sealed tube'
_diffrn_radiation_type MoK\a
_diffrn_radiation_wavelength 0.71073
_diffrn_reflns_av_R_equivalents 0.0518
_diffrn_reflns_av_sigmaI/netI 0.2295
_diffrn_reflns_limit_h_max 7
_diffrn_reflns_limit_h_min -5
_diffrn_reflns_limit_k_max 10
_diffrn_reflns_limit_k_min -10
_diffrn_reflns_limit_l_max 23
_diffrn_reflns_limit_l_min -23
_diffrn_reflns_number 5691
_diffrn_reflns_theta_full 25.10
_diffrn_reflns_theta_max 25.10
_diffrn_reflns_theta_min 2.38
_exptl_absorpt_coefficient_mu 0.087
_exptl_absorpt_correction_T_max 0.9862
_exptl_absorpt_correction_T_min 0.9812
_exptl_absorpt_correction_type multi-scan
_exptl_absorpt_process_details SADABS
_exptl_crystal_colour colorless
_exptl_crystal_density_diffrn 1.247
_exptl_crystal_density_method 'not measured'
_exptl_crystal_description block
_exptl_crystal_F_000 412
_exptl_crystal_size_max 0.22
_exptl_crystal_size_mid 0.19
_exptl_crystal_size_min 0.16
_refine_diff_density_max 0.272
_refine_diff_density_min -0.271
_refine_diff_density_rms 0.054
_refine_ls_extinction_coef 0.041(13)
_refine_ls_extinction_expression Fc^*^=kFc[1+0.001xFc^2^\l^3^/sin(2\q)]^-1/4^
_refine_ls_extinction_method SHELXL
_refine_ls_goodness_of_fit_ref 1.079
_refine_ls_hydrogen_treatment constr
_refine_ls_matrix_type full
_refine_ls_number_parameters 257
_refine_ls_number_reflns 3531
_refine_ls_number_restraints 0
_refine_ls_restrained_S_all 1.079
_refine_ls_R_factor_all 0.1544
_refine_ls_R_factor_gt 0.0963
_refine_ls_shift/su_max 0.000
_refine_ls_shift/su_mean 0.000
_refine_ls_structure_factor_coef Fsqd
_refine_ls_weighting_details 'calc w=1/[\s^2^(Fo^2^)+(0.0200P)^2^+0.0000P] where P=(Fo^2^+2Fc^2^)/3'
_refine_ls_weighting_scheme calc
_refine_ls_wR_factor_gt 0.2607
_refine_ls_wR_factor_ref 0.3259
_reflns_number_gt 1921
_reflns_number_total 3531
_reflns_threshold_expression >2sigma(I)
_cod_data_source_file c3cc47780k.txt
_cod_data_source_block p-1
_cod_original_sg_symbol_H-M P-1
_cod_database_code 7110208

loop_
_symmetry_equiv_pos_as_xyz
'x, y, z'
'-x, -y, -z'

loop_
_atom_site_label
_atom_site_type_symbol
_atom_site_fract_x
_atom_site_fract_y
_atom_site_fract_z
_atom_site_U_iso_or_equiv
_atom_site_adp_type
_atom_site_occupancy
_atom_site_symmetry_multiplicity
_atom_site_calc_flag
_atom_site_refinement_flags
O5 O 1.2545(8) 0.2721(6) 0.0105(2) 0.1026(15) Uani 1 1 d .
C23 C 1.4808(14) 0.2280(11) -0.0123(4) 0.123(3) Uani 1 1 d .
H23A H 1.5550 0.3097 -0.0062 0.184 Uiso 1 1 calc R
H23B H 1.4960 0.2101 -0.0601 0.184 Uiso 1 1 calc R
H23C H 1.5478 0.1336 0.0137 0.184 Uiso 1 1 calc R
C1 C 1.1408(9) 0.2622(7) 0.4990(3) 0.0763(18) Uani 1 1 d .
H1A H 1.2402 0.3222 0.5127 0.092 Uiso 1 1 calc R
H1B H 1.2259 0.1569 0.4922 0.092 Uiso 1 1 calc R
C2 C 0.9496(9) 0.2590(7) 0.5518(3) 0.0761(17) Uani 1 1 d .
H2A H 0.9206 0.3496 0.5782 0.091 Uiso 1 1 calc R
H2B H 0.9797 0.1650 0.5830 0.091 Uiso 1 1 calc R
C3 C 0.7539(9) 0.2612(7) 0.5124(3) 0.0754(17) Uani 1 1 d .
H3A H 0.6284 0.3456 0.5250 0.091 Uiso 1 1 calc R
H3B H 0.7059 0.1629 0.5212 0.091 Uiso 1 1 calc R
C4 C 0.8402(8) 0.2867(6) 0.4367(3) 0.0572(14) Uani 1 1 d .
C5 C 0.6970(8) 0.4021(5) 0.3890(3) 0.0581(14) Uani 1 1 d .
H5A H 0.7115 0.5080 0.3932 0.070 Uiso 1 1 calc R
H5B H 0.5402 0.3972 0.3985 0.070 Uiso 1 1 calc R
C6 C 0.7894(8) 0.3505(4) 0.3180(3) 0.0494(12) Uani 1 1 d .
H6 H 0.6647 0.3635 0.2894 0.059 Uiso 1 1 calc R
C7 C 0.8910(8) 0.1727(5) 0.3330(3) 0.0499(13) Uani 1 1 d .
H7 H 1.0497 0.1507 0.3151 0.060 Uiso 1 1 calc R
C8 C 0.7750(7) 0.0656(5) 0.3037(3) 0.0465(12) Uani 1 1 d .
C9 C 0.8366(7) 0.0305(5) 0.2358(3) 0.0500(13) Uani 1 1 d .
H9 H 0.9496 0.0718 0.2100 0.060 Uiso 1 1 calc R
C10 C 0.7318(8) -0.0646(5) 0.2066(3) 0.0513(12) Uani 1 1 d .
C11 C 0.5599(8) -0.1264(5) 0.2439(3) 0.0505(13) Uani 1 1 d .
C12 C 0.4990(8) -0.0903(5) 0.3111(3) 0.0565(14) Uani 1 1 d .
H12 H 0.3842 -0.1298 0.3368 0.068 Uiso 1 1 calc R
C13 C 0.6070(8) 0.0039(5) 0.3406(3) 0.0538(13) Uani 1 1 d .
H13 H 0.5653 0.0259 0.3861 0.065 Uiso 1 1 calc R
C14 C 0.9695(11) -0.0647(8) 0.1017(3) 0.0885(19) Uani 1 1 d .
H14A H 0.9452 0.0471 0.0942 0.133 Uiso 1 1 calc R
H14B H 0.9931 -0.1090 0.0582 0.133 Uiso 1 1 calc R
H14C H 1.0994 -0.1043 0.1265 0.133 Uiso 1 1 calc R
C15 C 0.3157(8) -0.3017(5) 0.2487(3) 0.0703(17) Uani 1 1 d .
H15A H 0.3887 -0.3654 0.2859 0.105 Uiso 1 1 calc R
H15B H 0.2694 -0.3671 0.2197 0.105 Uiso 1 1 calc R
H15C H 0.1865 -0.2287 0.2669 0.105 Uiso 1 1 calc R
C16 C 0.9613(9) 0.4405(5) 0.2818(3) 0.0637(15) Uani 1 1 d .
H16A H 0.8927 0.5514 0.2791 0.076 Uiso 1 1 calc R
H16B H 1.0869 0.4236 0.3095 0.076 Uiso 1 1 calc R
C17 C 1.0498(9) 0.3944(5) 0.2100(3) 0.0567(14) Uani 1 1 d .
C18 C 0.9151(10) 0.4424(6) 0.1568(3) 0.0764(18) Uani 1 1 d .
H18 H 0.7728 0.5055 0.1654 0.092 Uiso 1 1 calc R
C19 C 0.9871(11) 0.3988(7) 0.0906(4) 0.087(2) Uani 1 1 d .
H19 H 0.8923 0.4288 0.0556 0.104 Uiso 1 1 calc R
C20 C 1.1987(10) 0.3114(6) 0.0779(3) 0.0713(16) Uani 1 1 d .
C21 C 1.3363(9) 0.2629(6) 0.1295(3) 0.0678(16) Uani 1 1 d .
H21 H 1.4799 0.2021 0.1206 0.081 Uiso 1 1 calc R
C22 C 1.2591(9) 0.3056(6) 0.1957(3) 0.0646(15) Uani 1 1 d .
H22 H 1.3527 0.2726 0.2309 0.078 Uiso 1 1 calc R
O1 O 0.8761(6) 0.1448(3) 0.40686(18) 0.0638(11) Uani 1 1 d .
O2 O 1.0459(5) 0.3341(4) 0.43734(18) 0.0642(10) Uani 1 1 d .
O3 O 0.7805(6) -0.1057(4) 0.1400(2) 0.0763(12) Uani 1 1 d .
O4 O 0.4663(6) -0.2191(4) 0.20996(19) 0.0707(11) Uani 1 1 d .

loop_
_atom_site_aniso_label
_atom_site_aniso_U_11
_atom_site_aniso_U_22
_atom_site_aniso_U_33
_atom_site_aniso_U_23
_atom_site_aniso_U_13
_atom_site_aniso_U_12
O5 0.086(3) 0.137(4) 0.076(3) -0.006(3) -0.008(3) -0.007(3)
C23 0.092(6) 0.164(8) 0.107(6) -0.032(5) 0.007(5) -0.016(5)
C1 0.055(3) 0.084(4) 0.099(5) -0.004(3) -0.029(3) -0.024(3)
C2 0.062(4) 0.087(4) 0.079(5) 0.007(3) -0.011(3) -0.020(3)
C3 0.059(3) 0.093(4) 0.080(5) -0.003(3) -0.002(3) -0.032(3)
C4 0.038(3) 0.063(3) 0.077(4) -0.003(3) -0.006(2) -0.026(2)
C5 0.055(3) 0.056(3) 0.066(4) -0.012(2) -0.007(3) -0.014(2)
C6 0.048(3) 0.040(2) 0.064(3) -0.006(2) -0.007(2) -0.015(2)
C7 0.046(3) 0.044(2) 0.062(4) 0.003(2) -0.010(2) -0.017(2)
C8 0.044(3) 0.039(2) 0.059(3) 0.002(2) -0.010(2) -0.0134(19)
C9 0.043(3) 0.043(2) 0.067(4) -0.002(2) -0.003(2) -0.019(2)
C10 0.057(3) 0.043(2) 0.056(3) -0.008(2) -0.003(2) -0.015(2)
C11 0.052(3) 0.036(2) 0.071(4) -0.007(2) -0.010(3) -0.021(2)
C12 0.049(3) 0.053(3) 0.073(4) -0.001(3) 0.000(3) -0.026(2)
C13 0.054(3) 0.053(3) 0.056(3) 0.001(2) -0.002(2) -0.020(2)
C14 0.084(4) 0.122(5) 0.070(4) -0.012(4) 0.009(3) -0.050(4)
C15 0.058(3) 0.052(3) 0.111(5) -0.010(3) -0.005(3) -0.031(2)
C16 0.073(4) 0.046(3) 0.080(4) -0.003(3) -0.009(3) -0.028(2)
C17 0.060(3) 0.041(2) 0.073(4) 0.007(2) -0.008(3) -0.024(2)
C18 0.069(4) 0.071(3) 0.077(5) 0.011(3) -0.003(3) 0.001(3)
C19 0.073(4) 0.097(4) 0.077(5) 0.018(4) -0.015(4) 0.001(3)
C20 0.070(4) 0.073(4) 0.067(4) -0.001(3) -0.008(3) -0.009(3)
C21 0.050(3) 0.071(3) 0.079(5) -0.005(3) -0.008(3) -0.007(3)
C22 0.054(3) 0.064(3) 0.079(4) -0.001(3) -0.017(3) -0.018(3)
O1 0.082(3) 0.0476(19) 0.071(3) 0.0061(17) -0.028(2) -0.0269(17)
O2 0.052(2) 0.076(2) 0.075(3) -0.0103(18) -0.0099(18) -0.0322(17)
O3 0.078(3) 0.084(3) 0.080(3) -0.028(2) 0.009(2) -0.041(2)
O4 0.071(2) 0.064(2) 0.089(3) -0.0177(18) -0.003(2) -0.0366(18)

loop_
_atom_type_symbol
_atom_type_description
_atom_type_scat_dispersion_real
_atom_type_scat_dispersion_imag
_atom_type_scat_source
C C 0.0033 0.0016 'International Tables Vol C Tables 4.2.6.8 and 6.1.1.4'
H H 0.0000 0.0000 'International Tables Vol C Tables 4.2.6.8 and 6.1.1.4'
O O 0.0106 0.0060 'International Tables Vol C Tables 4.2.6.8 and 6.1.1.4'

loop_
_geom_angle_atom_site_label_1
_geom_angle_atom_site_label_2
_geom_angle_atom_site_label_3
_geom_angle
C23 O5 C20 118.0(5)
O5 C23 H23A 109.5
O5 C23 H23B 109.5
H23A C23 H23B 109.5
O5 C23 H23C 109.5
H23A C23 H23C 109.5
H23B C23 H23C 109.5
O2 C1 C2 106.2(5)
O2 C1 H1A 110.5
C2 C1 H1A 110.5
O2 C1 H1B 110.5
C2 C1 H1B 110.5
H1A C1 H1B 108.7
C1 C2 C3 105.0(5)
C1 C2 H2A 110.7
C3 C2 H2A 110.7
C1 C2 H2B 110.7
C3 C2 H2B 110.7
H2A C2 H2B 108.8
C2 C3 C4 105.1(5)
C2 C3 H3A 110.7
C4 C3 H3A 110.7
C2 C3 H3B 110.7
C4 C3 H3B 110.7
H3A C3 H3B 108.8
O1 C4 O2 110.8(4)
O1 C4 C5 104.2(4)
O2 C4 C5 108.2(4)
O1 C4 C3 108.5(4)
O2 C4 C3 105.4(4)
C5 C4 C3 119.7(5)
C4 C5 C6 103.7(4)
C4 C5 H5A 111.0
C6 C5 H5A 111.0
C4 C5 H5B 111.0
C6 C5 H5B 111.0
H5A C5 H5B 109.0
C5 C6 C16 113.4(4)
C5 C6 C7 102.8(4)
C16 C6 C7 112.9(4)
C5 C6 H6 109.2
C16 C6 H6 109.2
C7 C6 H6 109.2
O1 C7 C8 109.6(3)
O1 C7 C6 105.6(4)
C8 C7 C6 114.9(4)
O1 C7 H7 108.8
C8 C7 H7 108.8
C6 C7 H7 108.8
C13 C8 C9 118.7(4)
C13 C8 C7 122.6(5)
C9 C8 C7 118.6(4)
C10 C9 C8 120.4(4)
C10 C9 H9 119.8
C8 C9 H9 119.8
C9 C10 O3 124.7(4)
C9 C10 C11 120.9(5)
O3 C10 C11 114.4(4)
O4 C11 C12 125.5(4)
O4 C11 C10 116.2(5)
C12 C11 C10 118.3(4)
C13 C12 C11 120.6(4)
C13 C12 H12 119.7
C11 C12 H12 119.7
C8 C13 C12 121.0(5)
C8 C13 H13 119.5
C12 C13 H13 119.5
O3 C14 H14A 109.5
O3 C14 H14B 109.5
H14A C14 H14B 109.5
O3 C14 H14C 109.5
H14A C14 H14C 109.5
H14B C14 H14C 109.5
O4 C15 H15A 109.5
O4 C15 H15B 109.5
H15A C15 H15B 109.5
O4 C15 H15C 109.5
H15A C15 H15C 109.5
H15B C15 H15C 109.5
C17 C16 C6 114.2(4)
C17 C16 H16A 108.7
C6 C16 H16A 108.7
C17 C16 H16B 108.7
C6 C16 H16B 108.7
H16A C16 H16B 107.6
C22 C17 C18 118.1(6)
C22 C17 C16 122.3(5)
C18 C17 C16 119.6(5)
C17 C18 C19 121.4(6)
C17 C18 H18 119.3
C19 C18 H18 119.3
C20 C19 C18 118.9(6)
C20 C19 H19 120.5
C18 C19 H19 120.5
C19 C20 C21 120.9(6)
C19 C20 O5 114.7(6)
C21 C20 O5 124.4(6)
C20 C21 C22 119.2(6)
C20 C21 H21 120.4
C22 C21 H21 120.4
C17 C22 C21 121.4(5)
C17 C22 H22 119.3
C21 C22 H22 119.3
C4 O1 C7 109.9(3)
C4 O2 C1 107.0(4)
C10 O3 C14 117.9(4)
C11 O4 C15 117.7(4)

loop_
_geom_bond_atom_site_label_1
_geom_bond_atom_site_label_2
_geom_bond_distance
O5 C23 1.390(9)
O5 C20 1.390(7)
C23 H23A 0.9600
C23 H23B 0.9600
C23 H23C 0.9600
C1 O2 1.426(6)
C1 C2 1.479(8)
C1 H1A 0.9700
C1 H1B 0.9700
C2 C3 1.499(8)
C2 H2A 0.9700
C2 H2B 0.9700
C3 C4 1.530(8)
C3 H3A 0.9700
C3 H3B 0.9700
C4 O1 1.399(6)
C4 O2 1.420(6)
C4 C5 1.503(7)
C5 C6 1.520(7)
C5 H5A 0.9700
C5 H5B 0.9700
C6 C16 1.529(7)
C6 C7 1.557(6)
C6 H6 0.9800
C7 O1 1.440(6)
C7 C8 1.501(6)
C7 H7 0.9800
C8 C13 1.373(6)
C8 C9 1.391(7)
C9 C10 1.371(7)
C9 H9 0.9300
C10 O3 1.376(6)
C10 C11 1.394(7)
C11 O4 1.365(6)
C11 C12 1.381(7)
C12 C13 1.382(7)
C12 H12 0.9300
C13 H13 0.9300
C14 O3 1.406(7)
C14 H14A 0.9600
C14 H14B 0.9600
C14 H14C 0.9600
C15 O4 1.411(6)
C15 H15A 0.9600
C15 H15B 0.9600
C15 H15C 0.9600
C16 C17 1.515(8)
C16 H16A 0.9700
C16 H16B 0.9700
C17 C22 1.359(7)
C17 C18 1.377(8)
C18 C19 1.389(9)
C18 H18 0.9300
C19 C20 1.361(8)
C19 H19 0.9300
C20 C21 1.365(8)
C21 C22 1.391(7)
C21 H21 0.9300
C22 H22 0.9300

loop_
_geom_torsion_atom_site_label_1
_geom_torsion_atom_site_label_2
_geom_torsion_atom_site_label_3
_geom_torsion_atom_site_label_4
_geom_torsion
O2 C1 C2 C3 25.3(6)
C1 C2 C3 C4 -7.0(6)
C2 C3 C4 O1 105.1(5)
C2 C3 C4 O2 -13.6(6)
C2 C3 C4 C5 -135.6(5)
O1 C4 C5 C6 -37.4(4)
O2 C4 C5 C6 80.6(5)
C3 C4 C5 C6 -158.8(4)
C4 C5 C6 C16 -95.9(5)
C4 C5 C6 C7 26.3(4)
C5 C6 C7 O1 -7.1(4)
C16 C6 C7 O1 115.5(4)
C5 C6 C7 C8 113.8(5)
C16 C6 C7 C8 -123.6(5)
O1 C7 C8 C13 25.0(6)
C6 C7 C8 C13 -93.7(5)
O1 C7 C8 C9 -156.5(4)
C6 C7 C8 C9 84.7(5)
C13 C8 C9 C10 -0.3(6)
C7 C8 C9 C10 -178.8(4)
C8 C9 C10 O3 179.9(4)
C8 C9 C10 C11 0.9(7)
C9 C10 C11 O4 179.7(4)
O3 C10 C11 O4 0.7(6)
C9 C10 C11 C12 -0.5(7)
O3 C10 C11 C12 -179.6(4)
O4 C11 C12 C13 179.4(4)
C10 C11 C12 C13 -0.3(7)
C9 C8 C13 C12 -0.6(6)
C7 C8 C13 C12 177.9(4)
C11 C12 C13 C8 0.9(7)
C5 C6 C16 C17 -178.1(4)
C7 C6 C16 C17 65.4(6)
C6 C16 C17 C22 -105.3(5)
C6 C16 C17 C18 74.3(6)
C22 C17 C18 C19 1.6(8)
C16 C17 C18 C19 -178.0(5)
C17 C18 C19 C20 -2.4(9)
C18 C19 C20 C21 2.0(9)
C18 C19 C20 O5 179.3(5)
C23 O5 C20 C19 160.1(7)
C23 O5 C20 C21 -22.7(9)
C19 C20 C21 C22 -0.8(8)
O5 C20 C21 C22 -177.9(5)
C18 C17 C22 C21 -0.4(7)
C16 C17 C22 C21 179.2(4)
C20 C21 C22 C17 0.0(7)
O2 C4 O1 C7 -82.0(4)
C5 C4 O1 C7 34.1(5)
C3 C4 O1 C7 162.7(4)
C8 C7 O1 C4 -141.2(4)
C6 C7 O1 C4 -16.8(4)
O1 C4 O2 C1 -87.2(5)
C5 C4 O2 C1 159.2(4)
C3 C4 O2 C1 30.0(5)
C2 C1 O2 C4 -35.2(6)
C9 C10 O3 C14 8.7(7)
C11 C10 O3 C14 -172.3(4)
C12 C11 O4 C15 -8.7(7)
C10 C11 O4 C15 170.9(4)
